data_1570619
loop_
_publ_author_name
'Mahato, Samyadeb'
'VandeVen, Warren'
'MacNeil, Gregory A.'
'Pulfer, Jason M.'
'Storr, Tim'

_publ_section_title
;
 Untangling ancillary ligand donation <i>versus</i> locus of oxidation
 effects on metal nitride reactivity.
;
_journal_issue 6
_journal_name_full 'Chemical science'
_journal_page_first 2211
_journal_page_last 2220
_journal_paper_doi 10.1039/d3sc05403a
_journal_volume 15
_journal_year 2024
_chemical_formula_moiety '0.121(C28 H36 Mn N3 O2)'
_chemical_formula_sum 'C3.39 H4.36 Mn0.12 N0.36 O0.24'
_chemical_formula_weight 60.79
_space_group_crystal_system monoclinic
_space_group_IT_number 14
_space_group_name_Hall '-P 2yn'
_space_group_name_H-M_alt 'P 1 21/n 1'
_atom_sites_solution_hydrogens geom
_audit_creation_date 2023-04-06
_audit_creation_method
;
Olex2 1.5
(compiled 2023.03.06 svn.rbb2c1857 for OlexSys, GUI svn.r6748)
;
_audit_update_record
;
2023-09-29 deposited with the CCDC.	2024-01-02 downloaded from the CCDC.
;
_cell_angle_alpha 90
_cell_angle_beta 100.227(13)
_cell_angle_gamma 90
_cell_formula_units_Z 33
_cell_length_a 13.155(3)
_cell_length_b 12.7828(10)
_cell_length_c 15.378(2)
_cell_measurement_reflns_used 9825
_cell_measurement_temperature 298.14
_cell_measurement_theta_max 63.915
_cell_measurement_theta_min 4.526
_cell_volume 2544.8(7)
_computing_cell_refinement 'SAINT V8.40B (?, 2016)'
_computing_data_reduction 'SAINT V8.40B (?, 2016)'
_computing_molecular_graphics 'Olex2 1.5 (Dolomanov et al., 2009)'
_computing_publication_material 'Olex2 1.5 (Dolomanov et al., 2009)'
_computing_structure_refinement 'XL  (Sheldrick, 2008)'
_diffrn_ambient_temperature 298.14
_diffrn_measured_fraction_theta_full 0.981
_diffrn_measured_fraction_theta_max 0.981
_diffrn_measurement_device_type 'Bruker PHOTON II 14 CPAD'
_diffrn_radiation_type CuK\a
_diffrn_radiation_wavelength 1.54178
_diffrn_reflns_av_R_equivalents 0.0565
_diffrn_reflns_av_unetI/netI 0.0363
_diffrn_reflns_Laue_measured_fraction_full 0.981
_diffrn_reflns_Laue_measured_fraction_max 0.981
_diffrn_reflns_limit_h_max 15
_diffrn_reflns_limit_h_min -15
_diffrn_reflns_limit_k_max 14
_diffrn_reflns_limit_k_min -14
_diffrn_reflns_limit_l_max 15
_diffrn_reflns_limit_l_min -17
_diffrn_reflns_number 32249
_diffrn_reflns_point_group_measured_fraction_full 0.981
_diffrn_reflns_point_group_measured_fraction_max 0.981
_diffrn_reflns_theta_full 64.797
_diffrn_reflns_theta_max 64.797
_diffrn_reflns_theta_min 4.528
_diffrn_source_current 0.65
_diffrn_source_power 0.02925
_diffrn_source_voltage 45.0
_exptl_absorpt_coefficient_mu 4.443
_exptl_absorpt_correction_T_max 0.7525
_exptl_absorpt_correction_T_min 0.5703
_exptl_absorpt_correction_type multi-scan
_exptl_absorpt_process_details
;
SADABS-2016/2 (Bruker,2016/2) was used for absorption correction.
wR2(int) was 0.1449 before and 0.0699 after correction.
The Ratio of minimum to maximum transmission is 0.7579.
The \l/2 correction factor is Not present.
;
_exptl_crystal_colour 'metallic dark green'
_exptl_crystal_colour_lustre metallic
_exptl_crystal_colour_modifier dark
_exptl_crystal_colour_primary green
_exptl_crystal_density_diffrn 1.309
_exptl_crystal_description 'rect. Prism'
_exptl_crystal_F_000 1064
_exptl_crystal_size_max 1.146
_exptl_crystal_size_mid 0.304
_exptl_crystal_size_min 0.21
_refine_diff_density_max 0.202
_refine_diff_density_min -0.309
_refine_diff_density_rms 0.038
_refine_ls_extinction_method none
_refine_ls_goodness_of_fit_ref 1.081
_refine_ls_hydrogen_treatment constr
_refine_ls_matrix_type full
_refine_ls_number_parameters 313
_refine_ls_number_reflns 4226
_refine_ls_number_restraints 0
_refine_ls_restrained_S_all 1.081
_refine_ls_R_factor_all 0.0439
_refine_ls_R_factor_gt 0.0361
_refine_ls_shift/su_max 0.001
_refine_ls_shift/su_mean 0.000
_refine_ls_structure_factor_coef Fsqd
_refine_ls_weighting_details 'w=1/[\s^2^(Fo^2^)+(0.0465P)^2^+0.6086P] where P=(Fo^2^+2Fc^2^)/3'
_refine_ls_weighting_scheme calc
_refine_ls_wR_factor_gt 0.0933
_refine_ls_wR_factor_ref 0.0971
_reflns_Friedel_coverage 0.000
_reflns_number_gt 3592
_reflns_number_total 4226
_reflns_threshold_expression 'I > 2\s(I)'
_cod_data_source_file d3sc05403a2.cif
_cod_data_source_block cu_ts_smsample1_0m_a
_cod_depositor_comments 'Adding full bibliography for 1570619.cif.'
_cod_database_code 1570619
_shelx_shelxl_version_number 2019/1
_shelx_space_group_comment
;
The symmetry employed for this shelxl refinement is uniquely defined
by the following loop, which should always be used as a source of
symmetry information in preference to the above space-group names.
They are only intended as comments.
;
_shelx_estimated_absorpt_t_max 0.456
_shelx_estimated_absorpt_t_min 0.080
_olex2_refinement_description
;
1. Fixed Uiso
 At 1.2 times of:
  All C(H) groups, All C(H,H) groups
 At 1.5 times of:
  All C(H,H,H) groups
2.a Ternary CH refined with riding coordinates:
 C00J(H00J), C00M(H00M)
2.b Secondary CH2 refined with riding coordinates:
 C00O(H00A,H00B), C00Q(H00C,H00D), C00U(H00W,H00X), C00X(H00,HD)
2.c Aromatic/amide H refined with riding coordinates:
 C009(H009), C00E(H00E), C00F(H00F), C00G(H00G), C00I(H00I), C00K(H00K),
 C00L(H00L), C00P(H00P)
2.d Idealised Me refined as rotating group:
 C00R(H00H,H00N,H00O), C00S(H00Q,H00R,H00S), C00T(H00T,H00U,H00V), C00V(H00Y,H,
 HA), C00W(H00Z,HB,HC), C00Y(H1,HE,HF)
;
_olex2_exptl_crystal_mounting_method 'Mounted in Parabar oil'
_olex2_submission_special_instructions 'No special instructions were received'

loop_
_space_group_symop_operation_xyz
'x, y, z'
'-x+1/2, y+1/2, -z+1/2'
'-x, -y, -z'
'x-1/2, -y-1/2, z-1/2'

loop_
_atom_site_label
_atom_site_type_symbol
_atom_site_fract_x
_atom_site_fract_y
_atom_site_fract_z
_atom_site_U_iso_or_equiv
_atom_site_adp_type
_atom_site_occupancy
_atom_site_site_symmetry_order
_atom_site_calc_flag
_atom_site_refinement_flags_posn
_atom_site_refinement_flags_adp
_atom_site_refinement_flags_occupancy
_atom_site_disorder_assembly
_atom_site_disorder_group
Mn01 Mn 0.46339(3) 0.72186(3) 0.56675(2) 0.04245(13) Uani 1 1 d . . . . .
O002 O 0.37934(11) 0.60478(11) 0.58707(10) 0.0493(4) Uani 1 1 d . . . . .
O003 O 0.34379(11) 0.76102(12) 0.48538(10) 0.0507(4) Uani 1 1 d . . . . .
N004 N 0.58548(13) 0.63077(14) 0.57585(11) 0.0448(4) Uani 1 1 d . . . . .
N005 N 0.54809(14) 0.81059(14) 0.50488(12) 0.0468(4) Uani 1 1 d . . . . .
N006 N 0.47465(16) 0.78234(15) 0.65282(13) 0.0576(5) Uani 1 1 d . . . . .
C007 C 0.41040(17) 0.51996(16) 0.63222(13) 0.0435(5) Uani 1 1 d . . . . .
C008 C 0.51011(17) 0.47771(16) 0.63273(14) 0.0435(5) Uani 1 1 d . . . . .
C009 C 0.58837(17) 0.53310(18) 0.59754(14) 0.0475(5) Uani 1 1 d . . . . .
H009 H 0.646451 0.495333 0.589614 0.057 Uiso 1 1 calc R U . . .
C00A C 0.32889(17) 0.83897(17) 0.42851(14) 0.0462(5) Uani 1 1 d . . . . .
C00B C 0.41167(18) 0.89603(17) 0.40418(15) 0.0490(5) Uani 1 1 d . . . . .
C00C C 0.22525(18) 0.86465(17) 0.38809(14) 0.0489(5) Uani 1 1 d . . . . .
C00D C 0.34168(18) 0.46733(17) 0.68035(14) 0.0482(5) Uani 1 1 d . . . . .
C00E C 0.51718(18) 0.87574(18) 0.44242(15) 0.0519(6) Uani 1 1 d . . . . .
H00E H 0.567544 0.912973 0.420042 0.062 Uiso 1 1 calc R U . . .
C00F C 0.53715(19) 0.37915(17) 0.67125(15) 0.0536(6) Uani 1 1 d . . . . .
H00F H 0.600903 0.349570 0.667805 0.064 Uiso 1 1 calc R U . . .
C00G C 0.2126(2) 0.94214(19) 0.32466(15) 0.0570(6) Uani 1 1 d . . . . .
H00G H 0.145744 0.958962 0.297264 0.068 Uiso 1 1 calc R U . . .
C00H C 0.13324(18) 0.8080(2) 0.41530(16) 0.0545(6) Uani 1 1 d . . . . .
C00I C 0.2943(2) 0.9965(2) 0.29940(16) 0.0609(6) Uani 1 1 d . . . . .
H00I H 0.281521 1.047671 0.255792 0.073 Uiso 1 1 calc R U . . .
C00J C 0.67530(17) 0.67748(19) 0.54228(16) 0.0521(5) Uani 1 1 d . . . . .
H00J H 0.672253 0.654689 0.481022 0.062 Uiso 1 1 calc R U . . .
C00K C 0.3923(2) 0.97458(19) 0.33867(16) 0.0577(6) Uani 1 1 d . . . . .
H00K H 0.447057 1.011283 0.322509 0.069 Uiso 1 1 calc R U . . .
C00L C 0.3747(2) 0.37280(18) 0.71901(16) 0.0588(6) Uani 1 1 d . . . . .
H00L H 0.331087 0.337529 0.750456 0.071 Uiso 1 1 calc R U . . .
C00M C 0.65851(17) 0.79474(18) 0.54230(16) 0.0504(5) Uani 1 1 d . . . . .
H00M H 0.667902 0.816346 0.604362 0.061 Uiso 1 1 calc R U . . .
C00N C 0.23785(19) 0.51544(18) 0.69048(17) 0.0566(6) Uani 1 1 d . . . . .
C00O C 0.73843(18) 0.8532(2) 0.50174(17) 0.0583(6) Uani 1 1 d . . . . .
H00A H 0.726013 0.927912 0.503478 0.070 Uiso 1 1 calc R U . . .
H00B H 0.734339 0.832465 0.440536 0.070 Uiso 1 1 calc R U . . .
C00P C 0.4695(2) 0.32743(19) 0.71356(17) 0.0616(6) Uani 1 1 d . . . . .
H00P H 0.486592 0.262148 0.738639 0.074 Uiso 1 1 calc R U . . .
C00Q C 0.78142(18) 0.6504(2) 0.59407(19) 0.0634(7) Uani 1 1 d . . . . .
H00C H 0.793757 0.575986 0.589346 0.076 Uiso 1 1 calc R U . . .
H00D H 0.784084 0.667005 0.655985 0.076 Uiso 1 1 calc R U . . .
C00R C 0.1366(2) 0.8213(2) 0.51523(17) 0.0649(7) Uani 1 1 d . . . . .
H00H H 0.200739 0.794297 0.546870 0.097 Uiso 1 1 calc R U . . .
H00N H 0.080179 0.783787 0.532447 0.097 Uiso 1 1 calc R U . . .
H00O H 0.131087 0.894202 0.528698 0.097 Uiso 1 1 calc R U . . .
C00S C 0.1680(2) 0.5301(2) 0.6005(2) 0.0754(8) Uani 1 1 d . . . . .
H00Q H 0.202587 0.573104 0.563636 0.113 Uiso 1 1 calc R U . . .
H00R H 0.104882 0.563374 0.608473 0.113 Uiso 1 1 calc R U . . .
H00S H 0.152828 0.463172 0.573028 0.113 Uiso 1 1 calc R U . . .
C00T C 0.0295(2) 0.8521(2) 0.3677(2) 0.0752(8) Uani 1 1 d . . . . .
H00T H 0.024740 0.924730 0.382326 0.113 Uiso 1 1 calc R U . . .
H00U H -0.026057 0.814265 0.386105 0.113 Uiso 1 1 calc R U . . .
H00V H 0.025085 0.844842 0.305032 0.113 Uiso 1 1 calc R U . . .
C00U C 0.84540(19) 0.8273(2) 0.5545(2) 0.0705(7) Uani 1 1 d . . . . .
H00W H 0.897662 0.861404 0.527232 0.085 Uiso 1 1 calc R U . . .
H00X H 0.850820 0.854425 0.614011 0.085 Uiso 1 1 calc R U . . .
C00V C 0.2569(2) 0.6219(2) 0.7356(2) 0.0791(8) Uani 1 1 d . . . . .
H00Y H 0.299248 0.613065 0.792805 0.119 Uiso 1 1 calc R U . . .
H H 0.192101 0.652517 0.742173 0.119 Uiso 1 1 calc R U . . .
HA H 0.291493 0.666956 0.700286 0.119 Uiso 1 1 calc R U . . .
C00W C 0.1355(2) 0.6917(2) 0.3904(2) 0.0713(7) Uani 1 1 d . . . . .
H00Z H 0.128781 0.685154 0.327473 0.107 Uiso 1 1 calc R U . . .
HB H 0.079292 0.655977 0.409781 0.107 Uiso 1 1 calc R U . . .
HC H 0.199728 0.661363 0.418461 0.107 Uiso 1 1 calc R U . . .
C00X C 0.8654(2) 0.7117(2) 0.5587(2) 0.0743(8) Uani 1 1 d . . . . .
H00 H 0.931501 0.698751 0.596396 0.089 Uiso 1 1 calc R U . . .
HD H 0.869738 0.686520 0.499928 0.089 Uiso 1 1 calc R U . . .
C00Y C 0.1790(3) 0.4474(3) 0.7470(3) 0.0949(11) Uani 1 1 d . . . . .
H1 H 0.167567 0.379314 0.720806 0.142 Uiso 1 1 calc R U . . .
HE H 0.113802 0.479439 0.750280 0.142 Uiso 1 1 calc R U . . .
HF H 0.218893 0.440878 0.805457 0.142 Uiso 1 1 calc R U . . .

loop_
_atom_site_aniso_label
_atom_site_aniso_U_11
_atom_site_aniso_U_22
_atom_site_aniso_U_33
_atom_site_aniso_U_23
_atom_site_aniso_U_13
_atom_site_aniso_U_12
Mn01 0.0417(2) 0.0449(2) 0.0429(2) 0.00291(14) 0.01322(15) 0.00101(14)
O002 0.0448(8) 0.0480(8) 0.0566(9) 0.0102(7) 0.0132(7) 0.0016(7)
O003 0.0435(9) 0.0523(9) 0.0571(10) 0.0142(7) 0.0112(7) 0.0015(7)
N004 0.0416(10) 0.0493(11) 0.0444(10) 0.0000(8) 0.0100(8) -0.0008(8)
N005 0.0448(10) 0.0489(10) 0.0486(11) 0.0020(9) 0.0132(8) 0.0001(8)
N006 0.0634(13) 0.0595(12) 0.0547(12) -0.0065(9) 0.0235(10) -0.0038(10)
C007 0.0526(13) 0.0399(11) 0.0382(11) -0.0020(9) 0.0089(9) -0.0024(10)
C008 0.0481(13) 0.0429(11) 0.0390(11) -0.0030(9) 0.0063(9) -0.0008(9)
C009 0.0465(13) 0.0517(13) 0.0440(12) -0.0037(10) 0.0074(10) 0.0052(10)
C00A 0.0506(13) 0.0462(12) 0.0435(12) 0.0020(9) 0.0132(10) 0.0051(10)
C00B 0.0546(14) 0.0467(12) 0.0476(13) 0.0040(10) 0.0143(11) 0.0032(10)
C00C 0.0530(13) 0.0499(13) 0.0439(12) -0.0021(10) 0.0088(10) 0.0072(10)
C00D 0.0578(14) 0.0422(12) 0.0467(12) -0.0016(10) 0.0149(10) -0.0049(10)
C00E 0.0553(14) 0.0497(13) 0.0549(14) 0.0043(11) 0.0213(11) -0.0029(11)
C00F 0.0569(14) 0.0449(12) 0.0563(14) -0.0028(10) 0.0029(11) 0.0049(11)
C00G 0.0624(16) 0.0604(15) 0.0460(13) 0.0020(11) 0.0032(11) 0.0108(12)
C00H 0.0448(13) 0.0641(14) 0.0532(14) 0.0005(11) 0.0050(11) 0.0039(11)
C00I 0.0768(18) 0.0574(15) 0.0486(14) 0.0132(11) 0.0112(13) 0.0073(13)
C00J 0.0444(13) 0.0570(14) 0.0570(14) 0.0007(11) 0.0150(11) 0.0009(10)
C00K 0.0707(17) 0.0528(14) 0.0526(14) 0.0084(11) 0.0189(13) 0.0004(12)
C00L 0.0736(17) 0.0465(13) 0.0593(15) 0.0059(11) 0.0206(13) -0.0056(12)
C00M 0.0415(13) 0.0579(14) 0.0536(13) 0.0001(10) 0.0130(10) -0.0024(10)
C00N 0.0591(15) 0.0512(13) 0.0658(16) 0.0027(11) 0.0280(12) -0.0036(11)
C00O 0.0535(14) 0.0608(15) 0.0638(15) -0.0016(12) 0.0192(12) -0.0088(11)
C00P 0.0754(18) 0.0435(13) 0.0655(16) 0.0083(11) 0.0114(13) 0.0021(12)
C00Q 0.0450(14) 0.0705(16) 0.0762(17) 0.0058(13) 0.0150(12) 0.0047(12)
C00R 0.0521(15) 0.0867(18) 0.0583(15) 0.0023(13) 0.0168(12) 0.0036(13)
C00S 0.0548(16) 0.084(2) 0.089(2) -0.0023(16) 0.0155(15) -0.0005(14)
C00T 0.0530(16) 0.095(2) 0.0749(18) 0.0073(15) 0.0037(13) 0.0072(14)
C00U 0.0481(15) 0.0764(19) 0.090(2) -0.0079(15) 0.0210(14) -0.0081(13)
C00V 0.0776(19) 0.0686(17) 0.099(2) -0.0241(16) 0.0363(17) 0.0017(15)
C00W 0.0680(17) 0.0659(16) 0.0779(19) -0.0050(14) 0.0073(14) -0.0076(14)
C00X 0.0495(15) 0.0777(19) 0.099(2) -0.0025(15) 0.0218(15) -0.0022(13)
C00Y 0.087(2) 0.086(2) 0.128(3) 0.032(2) 0.062(2) 0.0054(18)

loop_
_atom_type_symbol
_atom_type_description
_atom_type_scat_dispersion_real
_atom_type_scat_dispersion_imag
_atom_type_scat_source
C C 0.0181 0.0091 'International Tables Vol C Tables 4.2.6.8 and 6.1.1.4'
H H 0.0000 0.0000 'International Tables Vol C Tables 4.2.6.8 and 6.1.1.4'
Mn Mn -0.5299 2.8052 'International Tables Vol C Tables 4.2.6.8 and 6.1.1.4'
N N 0.0311 0.0180 'International Tables Vol C Tables 4.2.6.8 and 6.1.1.4'
O O 0.0492 0.0322 'International Tables Vol C Tables 4.2.6.8 and 6.1.1.4'

loop_
_geom_angle_atom_site_label_1
_geom_angle_atom_site_label_2
_geom_angle_atom_site_label_3
_geom_angle
_geom_angle_site_symmetry_1
_geom_angle_site_symmetry_3
_geom_angle_publ_flag
O002 Mn01 N004 90.78(7) . . ?
O002 Mn01 N005 158.10(7) . . ?
O003 Mn01 O002 83.04(6) . . ?
O003 Mn01 N004 140.75(7) . . ?
O003 Mn01 N005 90.20(7) . . ?
N005 Mn01 N004 81.33(8) . . ?
N006 Mn01 O002 103.01(9) . . ?
N006 Mn01 O003 112.48(10) . . ?
N006 Mn01 N004 106.70(10) . . ?
N006 Mn01 N005 98.82(9) . . ?
C007 O002 Mn01 126.58(14) . . ?
C00A O003 Mn01 130.26(14) . . ?
C009 N004 Mn01 125.21(15) . . ?
C009 N004 C00J 119.11(19) . . ?
C00J N004 Mn01 115.09(14) . . ?
C00E N005 Mn01 127.60(16) . . ?
C00E N005 C00M 122.68(19) . . ?
C00M N005 Mn01 109.70(14) . . ?
O002 C007 C008 121.22(19) . . ?
O002 C007 C00D 119.7(2) . . ?
C008 C007 C00D 119.09(19) . . ?
C007 C008 C009 122.42(19) . . ?
C00F C008 C007 120.5(2) . . ?
C00F C008 C009 117.1(2) . . ?
N004 C009 C008 125.8(2) . . ?
N004 C009 H009 117.1 . . ?
C008 C009 H009 117.1 . . ?
O003 C00A C00B 122.3(2) . . ?
O003 C00A C00C 118.6(2) . . ?
C00B C00A C00C 119.0(2) . . ?
C00A C00B C00E 122.2(2) . . ?
C00K C00B C00A 120.3(2) . . ?
C00K C00B C00E 117.4(2) . . ?
C00A C00C C00H 120.70(19) . . ?
C00G C00C C00A 117.2(2) . . ?
C00G C00C C00H 122.1(2) . . ?
C007 C00D C00N 121.32(19) . . ?
C00L C00D C007 117.0(2) . . ?
C00L C00D C00N 121.7(2) . . ?
N005 C00E C00B 125.5(2) . . ?
N005 C00E H00E 117.2 . . ?
C00B C00E H00E 117.2 . . ?
C008 C00F H00F 120.1 . . ?
C00P C00F C008 119.7(2) . . ?
C00P C00F H00F 120.1 . . ?
C00C C00G H00G 118.2 . . ?
C00C C00G C00I 123.6(2) . . ?
C00I C00G H00G 118.2 . . ?
C00C C00H C00R 109.6(2) . . ?
C00C C00H C00T 112.0(2) . . ?
C00C C00H C00W 109.8(2) . . ?
C00T C00H C00R 107.5(2) . . ?
C00W C00H C00R 111.0(2) . . ?
C00W C00H C00T 106.9(2) . . ?
C00G C00I H00I 120.2 . . ?
C00K C00I C00G 119.6(2) . . ?
C00K C00I H00I 120.2 . . ?
N004 C00J H00J 108.3 . . ?
N004 C00J C00M 105.71(17) . . ?
N004 C00J C00Q 115.91(19) . . ?
C00M C00J H00J 108.3 . . ?
C00M C00J C00Q 110.2(2) . . ?
C00Q C00J H00J 108.3 . . ?
C00B C00K H00K 119.9 . . ?
C00I C00K C00B 120.2(2) . . ?
C00I C00K H00K 119.9 . . ?
C00D C00L H00L 118.1 . . ?
C00D C00L C00P 123.7(2) . . ?
C00P C00L H00L 118.1 . . ?
N005 C00M C00J 105.59(18) . . ?
N005 C00M H00M 106.6 . . ?
N005 C00M C00O 118.6(2) . . ?
C00J C00M H00M 106.6 . . ?
C00O C00M C00J 112.13(19) . . ?
C00O C00M H00M 106.6 . . ?
C00D C00N C00Y 112.3(2) . . ?
C00S C00N C00D 111.1(2) . . ?
C00S C00N C00Y 107.5(2) . . ?
C00V C00N C00D 109.0(2) . . ?
C00V C00N C00S 109.0(2) . . ?
C00V C00N C00Y 107.8(2) . . ?
C00M C00O H00A 110.0 . . ?
C00M C00O H00B 110.0 . . ?
C00M C00O C00U 108.4(2) . . ?
H00A C00O H00B 108.4 . . ?
C00U C00O H00A 110.0 . . ?
C00U C00O H00B 110.0 . . ?
C00F C00P C00L 119.7(2) . . ?
C00F C00P H00P 120.2 . . ?
C00L C00P H00P 120.2 . . ?
C00J C00Q H00C 109.5 . . ?
C00J C00Q H00D 109.5 . . ?
C00J C00Q C00X 110.5(2) . . ?
H00C C00Q H00D 108.1 . . ?
C00X C00Q H00C 109.5 . . ?
C00X C00Q H00D 109.5 . . ?
C00H C00R H00H 109.5 . . ?
C00H C00R H00N 109.5 . . ?
C00H C00R H00O 109.5 . . ?
H00H C00R H00N 109.5 . . ?
H00H C00R H00O 109.5 . . ?
H00N C00R H00O 109.5 . . ?
C00N C00S H00Q 109.5 . . ?
C00N C00S H00R 109.5 . . ?
C00N C00S H00S 109.5 . . ?
H00Q C00S H00R 109.5 . . ?
H00Q C00S H00S 109.5 . . ?
H00R C00S H00S 109.5 . . ?
C00H C00T H00T 109.5 . . ?
C00H C00T H00U 109.5 . . ?
C00H C00T H00V 109.5 . . ?
H00T C00T H00U 109.5 . . ?
H00T C00T H00V 109.5 . . ?
H00U C00T H00V 109.5 . . ?
C00O C00U H00W 109.2 . . ?
C00O C00U H00X 109.2 . . ?
H00W C00U H00X 107.9 . . ?
C00X C00U C00O 112.0(2) . . ?
C00X C00U H00W 109.2 . . ?
C00X C00U H00X 109.2 . . ?
C00N C00V H00Y 109.5 . . ?
C00N C00V H 109.5 . . ?
C00N C00V HA 109.5 . . ?
H00Y C00V H 109.5 . . ?
H00Y C00V HA 109.5 . . ?
H C00V HA 109.5 . . ?
C00H C00W H00Z 109.5 . . ?
C00H C00W HB 109.5 . . ?
C00H C00W HC 109.5 . . ?
H00Z C00W HB 109.5 . . ?
H00Z C00W HC 109.5 . . ?
HB C00W HC 109.5 . . ?
C00Q C00X H00 109.0 . . ?
C00Q C00X HD 109.0 . . ?
C00U C00X C00Q 112.8(2) . . ?
C00U C00X H00 109.0 . . ?
C00U C00X HD 109.0 . . ?
H00 C00X HD 107.8 . . ?
C00N C00Y H1 109.5 . . ?
C00N C00Y HE 109.5 . . ?
C00N C00Y HF 109.5 . . ?
H1 C00Y HE 109.5 . . ?
H1 C00Y HF 109.5 . . ?
HE C00Y HF 109.5 . . ?

loop_
_geom_bond_atom_site_label_1
_geom_bond_atom_site_label_2
_geom_bond_distance
_geom_bond_site_symmetry_2
_geom_bond_publ_flag
Mn01 O002 1.9190(15) . ?
Mn01 O003 1.8954(16) . ?
Mn01 N004 1.9685(18) . ?
Mn01 N005 1.9518(18) . ?
Mn01 N006 1.517(2) . ?
O002 C007 1.313(2) . ?
O003 C00A 1.317(3) . ?
N004 C009 1.291(3) . ?
N004 C00J 1.495(3) . ?
N005 C00E 1.282(3) . ?
N005 C00M 1.478(3) . ?
C007 C008 1.417(3) . ?
C007 C00D 1.434(3) . ?
C008 C009 1.432(3) . ?
C008 C00F 1.411(3) . ?
C009 H009 0.9300 . ?
C00A C00B 1.415(3) . ?
C00A C00C 1.433(3) . ?
C00B C00E 1.432(3) . ?
C00B C00K 1.413(3) . ?
C00C C00G 1.379(3) . ?
C00C C00H 1.531(3) . ?
C00D C00L 1.382(3) . ?
C00D C00N 1.531(3) . ?
C00E H00E 0.9300 . ?
C00F H00F 0.9300 . ?
C00F C00P 1.363(3) . ?
C00G H00G 0.9300 . ?
C00G C00I 1.392(3) . ?
C00H C00R 1.539(3) . ?
C00H C00T 1.536(3) . ?
C00H C00W 1.536(4) . ?
C00I H00I 0.9300 . ?
C00I C00K 1.353(4) . ?
C00J H00J 0.9800 . ?
C00J C00M 1.515(3) . ?
C00J C00Q 1.519(3) . ?
C00K H00K 0.9300 . ?
C00L H00L 0.9300 . ?
C00L C00P 1.391(4) . ?
C00M H00M 0.9800 . ?
C00M C00O 1.512(3) . ?
C00N C00S 1.530(4) . ?
C00N C00V 1.528(4) . ?
C00N C00Y 1.533(3) . ?
C00O H00A 0.9700 . ?
C00O H00B 0.9700 . ?
C00O C00U 1.530(4) . ?
C00P H00P 0.9300 . ?
C00Q H00C 0.9700 . ?
C00Q H00D 0.9700 . ?
C00Q C00X 1.532(4) . ?
C00R H00H 0.9600 . ?
C00R H00N 0.9600 . ?
C00R H00O 0.9600 . ?
C00S H00Q 0.9600 . ?
C00S H00R 0.9600 . ?
C00S H00S 0.9600 . ?
C00T H00T 0.9600 . ?
C00T H00U 0.9600 . ?
C00T H00V 0.9600 . ?
C00U H00W 0.9700 . ?
C00U H00X 0.9700 . ?
C00U C00X 1.499(4) . ?
C00V H00Y 0.9600 . ?
C00V H 0.9600 . ?
C00V HA 0.9600 . ?
C00W H00Z 0.9600 . ?
C00W HB 0.9600 . ?
C00W HC 0.9600 . ?
C00X H00 0.9700 . ?
C00X HD 0.9700 . ?
C00Y H1 0.9600 . ?
C00Y HE 0.9600 . ?
C00Y HF 0.9600 . ?

loop_
_geom_torsion_atom_site_label_1
_geom_torsion_atom_site_label_2
_geom_torsion_atom_site_label_3
_geom_torsion_atom_site_label_4
_geom_torsion
_geom_torsion_site_symmetry_1
_geom_torsion_site_symmetry_2
_geom_torsion_site_symmetry_3
_geom_torsion_site_symmetry_4
_geom_torsion_publ_flag
Mn01 O002 C007 C008 -33.9(3) . . . . ?
Mn01 O002 C007 C00D 147.64(16) . . . . ?
Mn01 O003 C00A C00B 15.2(3) . . . . ?
Mn01 O003 C00A C00C -166.69(15) . . . . ?
Mn01 N004 C009 C008 -11.0(3) . . . . ?
Mn01 N004 C00J C00M 20.4(2) . . . . ?
Mn01 N004 C00J C00Q 142.80(18) . . . . ?
Mn01 N005 C00E C00B -0.6(3) . . . . ?
Mn01 N005 C00M C00J 51.10(19) . . . . ?
Mn01 N005 C00M C00O 177.81(17) . . . . ?
O002 Mn01 O003 C00A -174.73(19) . . . . ?
O002 C007 C008 C009 10.9(3) . . . . ?
O002 C007 C008 C00F -171.19(19) . . . . ?
O002 C007 C00D C00L 173.5(2) . . . . ?
O002 C007 C00D C00N -8.2(3) . . . . ?
O003 C00A C00B C00E -2.6(3) . . . . ?
O003 C00A C00B C00K 175.9(2) . . . . ?
O003 C00A C00C C00G -175.93(19) . . . . ?
O003 C00A C00C C00H 4.3(3) . . . . ?
N004 Mn01 O003 C00A -92.1(2) . . . . ?
N004 C00J C00M N005 -44.1(2) . . . . ?
N004 C00J C00M C00O -174.67(19) . . . . ?
N004 C00J C00Q C00X -174.3(2) . . . . ?
N005 Mn01 O003 C00A -15.61(19) . . . . ?
N005 C00M C00O C00U 177.5(2) . . . . ?
N006 Mn01 O003 C00A 84.0(2) . . . . ?
C007 C008 C009 N004 12.4(3) . . . . ?
C007 C008 C00F C00P -4.5(3) . . . . ?
C007 C00D C00L C00P 0.1(4) . . . . ?
C007 C00D C00N C00S 61.6(3) . . . . ?
C007 C00D C00N C00V -58.6(3) . . . . ?
C007 C00D C00N C00Y -178.0(2) . . . . ?
C008 C007 C00D C00L -5.0(3) . . . . ?
C008 C007 C00D C00N 173.3(2) . . . . ?
C008 C00F C00P C00L -0.6(4) . . . . ?
C009 N004 C00J C00M -167.94(19) . . . . ?
C009 N004 C00J C00Q -45.5(3) . . . . ?
C009 C008 C00F C00P 173.5(2) . . . . ?
C00A C00B C00E N005 -4.5(4) . . . . ?
C00A C00B C00K C00I 0.7(4) . . . . ?
C00A C00C C00G C00I -0.9(3) . . . . ?
C00A C00C C00H C00R 57.4(3) . . . . ?
C00A C00C C00H C00T 176.6(2) . . . . ?
C00A C00C C00H C00W -64.7(3) . . . . ?
C00B C00A C00C C00G 2.3(3) . . . . ?
C00B C00A C00C C00H -177.4(2) . . . . ?
C00C C00A C00B C00E 179.3(2) . . . . ?
C00C C00A C00B C00K -2.2(3) . . . . ?
C00C C00G C00I C00K -0.7(4) . . . . ?
C00D C007 C008 C009 -170.59(19) . . . . ?
C00D C007 C008 C00F 7.3(3) . . . . ?
C00D C00L C00P C00F 2.8(4) . . . . ?
C00E N005 C00M C00J -130.3(2) . . . . ?
C00E N005 C00M C00O -3.6(3) . . . . ?
C00E C00B C00K C00I 179.3(2) . . . . ?
C00F C008 C009 N004 -165.6(2) . . . . ?
C00G C00C C00H C00R -122.3(2) . . . . ?
C00G C00C C00H C00T -3.1(3) . . . . ?
C00G C00C C00H C00W 115.6(2) . . . . ?
C00G C00I C00K C00B 0.8(4) . . . . ?
C00H C00C C00G C00I 178.8(2) . . . . ?
C00J N004 C009 C008 178.3(2) . . . . ?
C00J C00M C00O C00U -58.9(3) . . . . ?
C00J C00Q C00X C00U 52.9(3) . . . . ?
C00K C00B C00E N005 176.9(2) . . . . ?
C00L C00D C00N C00S -120.2(3) . . . . ?
C00L C00D C00N C00V 119.6(3) . . . . ?
C00L C00D C00N C00Y 0.2(3) . . . . ?
C00M N005 C00E C00B -179.0(2) . . . . ?
C00M C00J C00Q C00X -54.3(3) . . . . ?
C00M C00O C00U C00X 55.9(3) . . . . ?
C00N C00D C00L C00P -178.3(2) . . . . ?
C00O C00U C00X C00Q -54.3(3) . . . . ?
C00Q C00J C00M N005 -170.08(19) . . . . ?
C00Q C00J C00M C00O 59.4(3) . . . . ?
